data_2201391
loop_
_publ_author_name
' Graham Smith '
' Urs D. Wermuth '
' Jonathan M. White '

_publ_section_title
;
 Ethylenediammonium 4-nitroanthranilate dihydrate
;
_journal_issue 10
_journal_name_full 'Acta Crystallographica Section E'
_journal_page_first o1088
_journal_page_last o1090
_journal_paper_doi 10.1107/S160053680201601X
_journal_volume 58
_journal_year 2002
_chemical_formula_moiety
;
  C2 H10 N2 2+ , 2C7 H5 N2 O4 1-, 2H2 O
;
_chemical_formula_sum 'C16 H24 N6 O10'
_chemical_formula_weight 460.42
_chemical_melting_point 494.5(9)
_chemical_name_common
;
 Ethylenediammonium 4-nitroanthranilate dihydrate
;
_chemical_name_systematic
;
 ?
;
_space_group_IT_number 2
_symmetry_cell_setting triclinic
_symmetry_space_group_name_Hall '-P 1'
_symmetry_space_group_name_H-M 'P -1'
_atom_sites_solution_hydrogens geom
_atom_sites_solution_primary direct
_atom_sites_solution_secondary difmap
_cell_angle_alpha 76.686(2)
_cell_angle_beta 77.660(2)
_cell_angle_gamma 89.525(2)
_cell_formula_units_Z 1
_cell_length_a 6.6473(5)
_cell_length_b 7.0748(5)
_cell_length_c 11.2317(8)
_cell_measurement_reflns_used 2947
_cell_measurement_temperature 293(2)
_cell_measurement_theta_max 28.33
_cell_measurement_theta_min 2.96
_cell_volume 501.67(6)
_computing_cell_refinement SMART
_computing_data_collection 'SMART (Bruker, 2000) '
_computing_data_reduction 'SAINT (Bruker, 1999) '
_computing_molecular_graphics 'PLATON (Spek, 1999)'
_computing_structure_refinement SHELXTL
_computing_structure_solution 'SHELXTL (Bruker, 1997)'
_diffrn_ambient_temperature 293(2)
_diffrn_measured_fraction_theta_full 0.971
_diffrn_measured_fraction_theta_max 0.971
_diffrn_measurement_device_type
;
Bruker SMART CCD area detector diffractometer
;
_diffrn_measurement_method '\f and \w scans '
_diffrn_radiation_monochromator 'graphite '
_diffrn_radiation_source 'fine-focus sealed tube'
_diffrn_radiation_type 'MoK\a '
_diffrn_radiation_wavelength 0.71073
_diffrn_reflns_av_R_equivalents 0.0459
_diffrn_reflns_av_sigmaI/netI 0.0386
_diffrn_reflns_limit_h_max 8
_diffrn_reflns_limit_h_min -8
_diffrn_reflns_limit_k_max 9
_diffrn_reflns_limit_k_min -9
_diffrn_reflns_limit_l_max 14
_diffrn_reflns_limit_l_min -15
_diffrn_reflns_number 4462
_diffrn_reflns_theta_full 28.59
_diffrn_reflns_theta_max 28.59
_diffrn_reflns_theta_min 1.91
_diffrn_standards_decay_% 0
_diffrn_standards_number 0
_exptl_absorpt_coefficient_mu 0.128
_exptl_absorpt_correction_type none
_exptl_crystal_colour 'Red '
_exptl_crystal_density_diffrn 1.524
_exptl_crystal_density_method none
_exptl_crystal_description 'Plate '
_exptl_crystal_F_000 242
_exptl_crystal_size_max 0.40
_exptl_crystal_size_mid 0.30
_exptl_crystal_size_min 0.20
_refine_diff_density_max 0.264
_refine_diff_density_min -0.228
_refine_ls_extinction_method none
_refine_ls_goodness_of_fit_ref 1.069
_refine_ls_hydrogen_treatment mixed
_refine_ls_matrix_type full
_refine_ls_number_parameters 174
_refine_ls_number_reflns 2475
_refine_ls_number_restraints 0
_refine_ls_restrained_S_all 1.069
_refine_ls_R_factor_all 0.0488
_refine_ls_R_factor_gt 0.0453
_refine_ls_shift/su_max 0.010
_refine_ls_shift/su_mean <0.001
_refine_ls_structure_factor_coef Fsqd
_refine_ls_weighting_details 'calc w = 1/[\s^2^(Fo^2^)+(0.0745P)^2^+0.0989P] where P = (Fo^2^+2Fc^2^)/3'
_refine_ls_weighting_scheme calc
_refine_ls_wR_factor_gt 0.1332
_refine_ls_wR_factor_ref 0.1369
_reflns_number_gt 2052
_reflns_number_total 2475
_reflns_threshold_expression 'I >2\s(I)'
_cod_data_source_file ci6153.cif
_cod_data_source_block I
_cod_depositor_comments
;
The following automatic conversions were performed:
'_symmetry_cell_setting' value 'Triclinic' changed to 'triclinic'
according to '/home/saulius/struct/CIF-dictionaries/cif_core.dic'
dictionary named 'cif_core.dic' version 2.4.1 from 2010-06-29.

Automatic conversion script
Id: cif_fix_enum 1527 2010-12-29 10:47:43Z saulius 

The following automatic conversions were performed:

'_chemical_melting_point' value ' 493.6--495.4 ' was changed to
'494.5(9)' - the average value was taken and precision was estimated.

Automatic conversion script
Id: cif_fix_values 1646 2011-03-28 12:23:43Z adriana 

The following automatic conversions were performed:

'_chemical_melting_point' value ' 493.6--495.4 ' was changed to
'494.5(9)' - the average value was taken and precision was
estimated.

'_symmetry_cell_setting' value 'Triclinic ' changed to
'triclinic' according to
/home/saulius/struct/CIF-dictionaries/cif_core.dic dictionary named
'cif_core.dic' version 2.4.1 from 2010-06-29.

Automatic conversion script
Id: cif_fix_values 1715 2011-07-08 13:25:40Z adriana 
;
_cod_original_sg_symbol_Hall '-P 1 '
_cod_original_sg_symbol_H-M 'P -1 '
_cod_database_code 2201391
_cod_database_fobs_code 2201391

loop_
_symmetry_equiv_pos_as_xyz
'x, y, z'
'-x, -y, -z'

loop_
_atom_site_label
_atom_site_fract_x
_atom_site_fract_y
_atom_site_fract_z
_atom_site_U_iso_or_equiv
_atom_site_adp_type
_atom_site_calc_flag
_atom_site_refinement_flags
_atom_site_occupancy
_atom_site_disorder_assembly
_atom_site_disorder_group
_atom_site_type_symbol
C1 0.64571(17) -0.04597(16) 0.15627(10) 0.0277(3) Uani d . 1 . . C
C2 0.66670(18) 0.15338(17) 0.15449(11) 0.0301(3) Uani d . 1 . . C
C3 0.7519(2) 0.28286(17) 0.03922(12) 0.0344(3) Uani d . 1 . . C
H3 0.7677 0.4149 0.0351 0.041 Uiso calc R 1 . . H
C4 0.81153(19) 0.21337(19) -0.06693(11) 0.0336(3) Uani d . 1 . . C
C5 0.79504(19) 0.0192(2) -0.06782(11) 0.0345(3) Uani d . 1 . . C
H5 0.8380 -0.0239 -0.1410 0.041 Uiso calc R 1 . . H
C6 0.71171(18) -0.10772(17) 0.04521(11) 0.0312(3) Uani d . 1 . . C
H6 0.6990 -0.2394 0.0475 0.037 Uiso calc R 1 . . H
C7 0.54568(19) -0.19649(17) 0.27287(11) 0.0325(3) Uani d . 1 . . C
C8 0.0253(2) 0.94508(18) 0.56105(11) 0.0372(3) Uani d . 1 . . C
H8A 0.1297 1.0184 0.5823 0.045 Uiso calc R 1 . . H
H8B -0.0970 0.9292 0.6280 0.045 Uiso calc R 1 . . H
N1 0.6138(2) 0.22588(18) 0.25992(11) 0.0425(3) Uani d . 1 . . N
N2 0.90109(19) 0.35319(19) -0.18554(10) 0.0447(3) Uani d . 1 . . N
N3 0.1014(2) 0.75257(16) 0.54837(11) 0.0375(3) Uani d . 1 . . N
H3A 0.002(3) 0.682(3) 0.5334(17) 0.053(5) Uiso d . 1 . . H
H3B 0.133(3) 0.695(3) 0.619(2) 0.062(5) Uiso d . 1 . . H
H3C 0.219(3) 0.763(2) 0.4869(17) 0.047(4) Uiso d . 1 . . H
O1 0.5325(2) -0.36820(14) 0.26359(10) 0.0555(3) Uani d . 1 . . O
O2 0.47940(18) -0.14314(15) 0.37310(9) 0.0472(3) Uani d . 1 . . O
O3 0.9185(3) 0.52434(19) -0.18427(12) 0.0736(5) Uani d . 1 . . O
O4 0.9547(2) 0.2929(2) -0.28036(10) 0.0613(4) Uani d . 1 . . O
O5 0.27641(17) 0.39858(16) 0.46802(11) 0.0466(3) Uani d . 1 . . O
H5A 0.355(3) 0.470(3) 0.406(2) 0.058(5) Uiso d . 1 . . H
H1A 0.531(3) 0.151(3) 0.3245(19) 0.054(5) Uiso d . 1 . . H
H1B 0.597(3) 0.343(3) 0.2492(17) 0.049(5) Uiso d . 1 . . H
H5B 0.348(4) 0.341(4) 0.511(2) 0.076(7) Uiso d . 1 . . H

loop_
_atom_site_aniso_label
_atom_site_aniso_U_11
_atom_site_aniso_U_22
_atom_site_aniso_U_33
_atom_site_aniso_U_12
_atom_site_aniso_U_13
_atom_site_aniso_U_23
C1 0.0282(5) 0.0256(6) 0.0268(6) 0.0010(4) -0.0046(4) -0.0023(4)
C2 0.0330(6) 0.0280(6) 0.0276(6) 0.0008(4) -0.0048(4) -0.0045(4)
C3 0.0425(7) 0.0254(6) 0.0325(6) -0.0030(5) -0.0079(5) -0.0012(4)
C4 0.0323(6) 0.0383(7) 0.0252(6) -0.0042(5) -0.0058(4) 0.0019(5)
C5 0.0340(6) 0.0434(7) 0.0264(6) 0.0014(5) -0.0052(4) -0.0103(5)
C6 0.0329(6) 0.0282(6) 0.0327(6) 0.0018(4) -0.0067(5) -0.0080(4)
C7 0.0329(6) 0.0289(6) 0.0311(6) -0.0020(4) -0.0039(5) -0.0008(4)
C8 0.0486(7) 0.0330(6) 0.0293(6) 0.0010(5) -0.0055(5) -0.0084(5)
N1 0.0616(8) 0.0286(6) 0.0329(6) -0.0001(5) 0.0005(5) -0.0084(4)
N2 0.0452(7) 0.0520(7) 0.0299(6) -0.0107(5) -0.0082(5) 0.0053(5)
N3 0.0455(6) 0.0309(6) 0.0310(6) -0.0003(5) -0.0021(5) -0.0027(4)
O1 0.0759(8) 0.0254(5) 0.0504(6) -0.0053(5) 0.0106(5) -0.0016(4)
O2 0.0616(7) 0.0402(5) 0.0307(5) -0.0120(5) 0.0066(4) -0.0049(4)
O3 0.1121(12) 0.0524(7) 0.0433(7) -0.0338(7) -0.0106(7) 0.0104(5)
O4 0.0693(8) 0.0758(9) 0.0272(5) 0.0007(6) 0.0018(5) 0.0001(5)
O5 0.0448(6) 0.0462(6) 0.0394(6) -0.0088(5) -0.0045(5) 0.0048(5)

loop_
_atom_type_symbol
_atom_type_description
_atom_type_scat_dispersion_real
_atom_type_scat_dispersion_imag
_atom_type_scat_source
C C 0.0033 0.0016 'International Tables Vol C Tables 4.2.6.8 and 6.1.1.4'
H H 0.0000 0.0000 'International Tables Vol C Tables 4.2.6.8 and 6.1.1.4'
N N 0.0061 0.0033 'International Tables Vol C Tables 4.2.6.8 and 6.1.1.4'
O O 0.0106 0.0060 'International Tables Vol C Tables 4.2.6.8 and 6.1.1.4'

loop_
_geom_angle_atom_site_label_1
_geom_angle_atom_site_label_2
_geom_angle_atom_site_label_3
_geom_angle_site_symmetry_1
_geom_angle_site_symmetry_3
_geom_angle
C6 C1 C2 . . 119.33(10)
C6 C1 C7 . . 117.84(10)
C2 C1 C7 . . 122.78(11)
N1 C2 C3 . . 118.54(11)
N1 C2 C1 . . 123.30(11)
C3 C2 C1 . . 118.13(11)
C4 C3 C2 . . 119.73(11)
C4 C3 H3 . . 120.1
C2 C3 H3 . . 120.1
C3 C4 C5 . . 123.44(11)
C3 C4 N2 . . 118.12(12)
C5 C4 N2 . . 118.43(12)
C4 C5 C6 . . 116.82(11)
C4 C5 H5 . . 121.6
C6 C5 H5 . . 121.6
C5 C6 C1 . . 122.54(11)
C5 C6 H6 . . 118.7
C1 C6 H6 . . 118.7
O1 C7 O2 . . 123.55(11)
O1 C7 C1 . . 117.51(11)
O2 C7 C1 . . 118.94(11)
N3 C8 C8 . 2_576 109.84(13)
N3 C8 H8A . . 109.7
C8 C8 H8A 2_576 . 109.7
N3 C8 H8B . . 109.7
C8 C8 H8B 2_576 . 109.7
H8A C8 H8B . . 108.2
C2 N1 H1A . . 115.8(13)
C2 N1 H1B . . 117.0(12)
H1A N1 H1B . . 116.3(18)
O4 N2 O3 . . 122.99(12)
O4 N2 C4 . . 118.63(13)
O3 N2 C4 . . 118.38(12)
C8 N3 H3A . . 109.5(12)
C8 N3 H3B . . 107.6(13)
H3A N3 H3B . . 109.6(18)
C8 N3 H3C . . 111.5(11)
H3A N3 H3C . . 111.2(15)
H3B N3 H3C . . 107.3(18)
H5A O5 H5B . . 107(2)

loop_
_geom_bond_atom_site_label_1
_geom_bond_atom_site_label_2
_geom_bond_site_symmetry_2
_geom_bond_distance
_geom_bond_publ_flag
C1 C6 . 1.3975(16) ?
C1 C2 . 1.4135(16) ?
C1 C7 . 1.5128(15) ?
C2 N1 . 1.3740(16) ?
C2 C3 . 1.4089(17) ?
C3 C4 . 1.3730(18) ?
C3 H3 . 0.93 ?
C4 C5 . 1.3812(19) ?
C4 N2 . 1.4736(15) ?
C5 C6 . 1.3812(18) ?
C5 H5 . 0.93 ?
C6 H6 . 0.93 ?
C7 O1 . 1.2483(16) ?
C7 O2 . 1.2588(16) ?
C8 N3 . 1.4758(17) ?
C8 C8 2_576 1.517(2) ?
C8 H8A . 0.97 ?
C8 H8B . 0.97 ?
N1 H1A . 0.88(2) ?
N1 H1B . 0.82(2) ?
N2 O4 . 1.2195(17) ?
N2 O3 . 1.2210(18) ?
N3 H3A . 0.90(2) ?
N3 H3B . 0.87(2) ?
N3 H3C . 0.915(18) ?
O5 H5A . 0.84(2) ?
O5 H5B . 0.79(3) ?

loop_
_geom_hbond_atom_site_label_D
_geom_hbond_atom_site_label_H
_geom_hbond_atom_site_label_A
_geom_hbond_site_symmetry_A
_geom_hbond_distance_DH
_geom_hbond_distance_HA
_geom_hbond_distance_DA
_geom_hbond_angle_DHA
_geom_hbond_publ_flag
N1 H1A O2 . 0.88(2) 2.04(2) 2.6935(17) 130.8(18) yes
N1 H1B O1 1_565 0.82(2) 2.12(2) 2.9258(17) 167.8(17) yes
N3 H3A O5 2_566 0.90(2) 1.95(2) 2.7960(18) 157.5(19) yes
N3 H3B O3 1_456 0.87(2) 2.41(2) 3.0564(18) 130.9(17) yes
N3 H3B N1 2_666 0.87(2) 2.52(2) 3.1847(18) 133.8(18) yes
N3 H3C O2 1_565 0.917(19) 1.937(19) 2.8250(17) 162.5(14) yes
O5 H5A O1 1_565 0.84(2) 1.91(2) 2.7429(16) 179(2) yes
O5 H5B O2 2_656 0.79(3) 2.18(3) 2.9647(16) 171(3) yes
C6 H6 O1 . 0.9301 2.4075 2.7454(16) 101.3 yes

loop_
_geom_torsion_atom_site_label_1
_geom_torsion_atom_site_label_2
_geom_torsion_atom_site_label_3
_geom_torsion_atom_site_label_4
_geom_torsion
C6 C1 C2 N1 -177.28(11)
C7 C1 C2 N1 5.44(19)
C6 C1 C2 C3 0.76(18)
C7 C1 C2 C3 -176.52(11)
N1 C2 C3 C4 178.14(11)
C1 C2 C3 C4 0.01(19)
C2 C3 C4 C5 -0.8(2)
C2 C3 C4 N2 -179.65(11)
C3 C4 C5 C6 0.67(19)
N2 C4 C5 C6 179.56(11)
C4 C5 C6 C1 0.16(19)
C2 C1 C6 C5 -0.87(19)
C7 C1 C6 C5 176.55(11)
C6 C1 C7 O1 1.70(18)
C2 C1 C7 O1 179.02(12)
C6 C1 C7 O2 -177.87(11)
C2 C1 C7 O2 -0.55(19)
C3 C4 N2 O4 179.95(12)
C5 C4 N2 O4 1.00(19)
C3 C4 N2 O3 0.1(2)
C5 C4 N2 O3 -178.89(13)
